data_7059774
loop_
_publ_author_name
'Chakraborty, Moumita'
'Mondal, Antu'
'Chattopadhyay, Shyamal Kumar'

_publ_section_title
;
 Structural divergence in binuclear Cu(ii) pyridoxal Schiff base complexes
 probed by co-ligands: catecholase mimetic activity and sulphide ion
 sensing
;
_journal_issue 30
_journal_name_full 'New Journal of Chemistry'
_journal_page_first 12916
_journal_page_last 12925
_journal_paper_doi 10.1039/D0NJ00719F
_journal_volume 44
_journal_year 2020
_chemical_formula_sum 'C60 H64 Cu2 N12 O8'
_chemical_formula_weight 1208.33
_space_group_crystal_system monoclinic
_space_group_IT_number 14
_space_group_name_Hall '-P 2ybc'
_space_group_name_H-M_alt 'P 1 21/c 1'
_atom_sites_solution_hydrogens geom
_audit_creation_method SHELXL-2014/7
_audit_update_record
;
2020-02-10 deposited with the CCDC.	2020-07-03 downloaded from the CCDC.
;
_cell_angle_alpha 90
_cell_angle_beta 92.441(10)
_cell_angle_gamma 90
_cell_formula_units_Z 2
_cell_length_a 10.6316(18)
_cell_length_b 11.5548(19)
_cell_length_c 22.781(4)
_cell_measurement_reflns_used 5498
_cell_measurement_temperature 293(2)
_cell_measurement_theta_max 25.995
_cell_measurement_theta_min 2.512
_cell_volume 2796.0(8)
_computing_cell_refinement 'Bruker SAINT'
_computing_data_collection 'Bruker APEX2'
_computing_data_reduction 'Bruker SAINT'
_computing_molecular_graphics 'Bruker SHELXTL'
_computing_publication_material 'Bruker SHELXTL'
_computing_structure_refinement 'SHELXL-2014 (Sheldrick 2014)'
_computing_structure_solution 'SHELXS-97 (Sheldrick 2008)'
_diffrn_ambient_temperature 293(2)
_diffrn_measured_fraction_theta_full 0.999
_diffrn_measured_fraction_theta_max 0.999
_diffrn_measurement_device_type 'Bruker APEX-II CCD'
_diffrn_measurement_method '\f and \w scans'
_diffrn_radiation_type MoK\a
_diffrn_radiation_wavelength 0.71073
_diffrn_reflns_av_R_equivalents 0.1784
_diffrn_reflns_av_unetI/netI 0.0683
_diffrn_reflns_Laue_measured_fraction_full 0.999
_diffrn_reflns_Laue_measured_fraction_max 0.999
_diffrn_reflns_limit_h_max 13
_diffrn_reflns_limit_h_min -13
_diffrn_reflns_limit_k_max 14
_diffrn_reflns_limit_k_min -14
_diffrn_reflns_limit_l_max 28
_diffrn_reflns_limit_l_min -28
_diffrn_reflns_number 65373
_diffrn_reflns_point_group_measured_fraction_full 0.999
_diffrn_reflns_point_group_measured_fraction_max 0.999
_diffrn_reflns_theta_full 25.242
_diffrn_reflns_theta_max 25.995
_diffrn_reflns_theta_min 2.512
_exptl_absorpt_coefficient_mu 0.829
_exptl_absorpt_correction_T_max 0.980
_exptl_absorpt_correction_T_min 0.962
_exptl_absorpt_correction_type empirical
_exptl_absorpt_process_details SADABS
_exptl_crystal_colour GREEN
_exptl_crystal_density_diffrn 1.435
_exptl_crystal_description ROD
_exptl_crystal_F_000 1260
_exptl_crystal_size_max 0.06
_exptl_crystal_size_mid 0.04
_exptl_crystal_size_min 0.02
_refine_diff_density_max 0.630
_refine_diff_density_min -0.729
_refine_diff_density_rms 0.086
_refine_ls_extinction_coef 0.0028(6)
_refine_ls_extinction_expression Fc^*^=kFc[1+0.001xFc^2^\l^3^/sin(2\q)]^-1/4^
_refine_ls_extinction_method 'SHELXL-2014/7 (Sheldrick 2014'
_refine_ls_goodness_of_fit_ref 0.962
_refine_ls_hydrogen_treatment constr
_refine_ls_matrix_type full
_refine_ls_number_parameters 375
_refine_ls_number_reflns 5498
_refine_ls_number_restraints 0
_refine_ls_restrained_S_all 0.962
_refine_ls_R_factor_all 0.0685
_refine_ls_R_factor_gt 0.0533
_refine_ls_shift/su_max 0.000
_refine_ls_shift/su_mean 0.000
_refine_ls_structure_factor_coef Fsqd
_refine_ls_weighting_details 'w=1/[\s^2^(Fo^2^)+(0.0717P)^2^+4.3641P] where P=(Fo^2^+2Fc^2^)/3'
_refine_ls_weighting_scheme calc
_refine_ls_wR_factor_gt 0.1358
_refine_ls_wR_factor_ref 0.1509
_reflns_Friedel_coverage 0.000
_reflns_number_gt 4467
_reflns_number_total 5498
_reflns_threshold_expression 'I > 2\s(I)'
_cod_data_source_file d0nj00719f2.cif
_cod_data_source_block MCCu10new_0m_a
_cod_depositor_comments
;
The following automatic conversions were performed:

data item '_exptl_absorpt_correction_type' value 'EMPIRICAL' was
changed to 'empirical' in accordance with the
/home/data/users/saulius/crontab/automatic-downloads/rss-feeds/RSC/lib/dictionaries/cif_core.dic
dictionary named 'cif_core.dic' version 2.4.2 last updated on
2011-04-26.

Automatic conversion script
Id: cif_fix_values 7556 2019-12-06 15:28:31Z antanas 

 Adding full bibliography for 7059774--7059776.cif.

 Adding full bibliography for 7059774--7059776.cif.
;
_cod_original_sg_symbol_H-M 'P 21/c'
_cod_original_formula_sum ' C60 H64 Cu2 N12 O8'
_cod_database_code 7059774
_shelx_shelxl_version_number 2014/7
_shelx_space_group_comment
;
The symmetry employed for this shelxl refinement is uniquely defined
by the following loop, which should always be used as a source of
symmetry information in preference to the above space-group names.
They are only intended as comments.
;

loop_
_space_group_symop_operation_xyz
'x, y, z'
'-x, y+1/2, -z+1/2'
'-x, -y, -z'
'x, -y-1/2, z-1/2'

loop_
_atom_site_label
_atom_site_type_symbol
_atom_site_fract_x
_atom_site_fract_y
_atom_site_fract_z
_atom_site_U_iso_or_equiv
_atom_site_adp_type
_atom_site_occupancy
_atom_site_site_symmetry_order
_atom_site_calc_flag
_atom_site_refinement_flags_posn
_atom_site_refinement_flags_adp
_atom_site_refinement_flags_occupancy
_atom_site_disorder_assembly
_atom_site_disorder_group
Cu1 Cu 0.51853(4) 0.22816(3) 0.49340(2) 0.02885(16) Uani 1 1 d . . . . .
O1 O 0.6299(2) 0.1630(2) 0.55256(9) 0.0377(5) Uani 1 1 d . . . . .
O2 O 0.3887(2) 0.2782(2) 0.43891(10) 0.0378(6) Uani 1 1 d . . . . .
O4 O 0.8479(3) -0.1063(2) 0.39341(11) 0.0473(6) Uani 1 1 d . . . . .
H2 H 0.9110 -0.0654 0.3943 0.071 Uiso 1 1 calc R U . . .
O3 O 0.2949(2) 0.6755(2) 0.54892(11) 0.0473(6) Uani 1 1 d . . . . .
H4 H 0.2856 0.7168 0.5777 0.071 Uiso 1 1 calc R U . . .
N1 N 0.5509(2) 0.0938(2) 0.43865(11) 0.0281(6) Uani 1 1 d . . . . .
N2 N 0.4772(2) 0.3567(2) 0.54895(10) 0.0287(6) Uani 1 1 d . . . . .
N6 N 0.1234(3) 0.4512(3) 0.39533(13) 0.0405(7) Uani 1 1 d . . . . .
N3 N 0.7530(3) 0.1976(3) 0.35250(12) 0.0383(7) Uani 1 1 d . . . . .
N4 N 0.9105(3) 0.0048(3) 0.58864(13) 0.0436(7) Uani 1 1 d . . . . .
C24 C 0.2993(3) 0.4361(3) 0.49066(13) 0.0279(6) Uani 1 1 d . . . . .
C17 C 0.4039(3) 0.4790(3) 0.69718(14) 0.0337(7) Uani 1 1 d . . . . .
H17 H 0.4846 0.5102 0.7002 0.040 Uiso 1 1 calc R U . . .
C23 C 0.3901(3) 0.4323(3) 0.53975(13) 0.0286(7) Uani 1 1 d . . . . .
H23 H 0.3848 0.4908 0.5676 0.034 Uiso 1 1 calc R U . . .
C7 C 0.4800(3) 0.0820(3) 0.38223(13) 0.0313(7) Uani 1 1 d . . . . .
H7A H 0.3919 0.0990 0.3877 0.038 Uiso 1 1 calc R U . . .
H7B H 0.4859 0.0028 0.3685 0.038 Uiso 1 1 calc R U . . .
C8 C 0.6345(3) 0.0158(3) 0.44916(14) 0.0303(7) Uani 1 1 d . . . . .
H8 H 0.6378 -0.0443 0.4221 0.036 Uiso 1 1 calc R U . . .
C28 C 0.3048(3) 0.3585(3) 0.44351(13) 0.0289(7) Uani 1 1 d . . . . .
C13 C 0.7191(3) 0.0873(3) 0.54597(13) 0.0318(7) Uani 1 1 d . . . . .
C9 C 0.7240(3) 0.0109(3) 0.49829(14) 0.0318(7) Uani 1 1 d . . . . .
C27 C 0.2120(3) 0.3713(3) 0.39601(14) 0.0329(7) Uani 1 1 d . . . . .
C6 C 0.5300(3) 0.1633(3) 0.33609(13) 0.0343(7) Uani 1 1 d . . . . .
H6A H 0.4767 0.1569 0.3006 0.041 Uiso 1 1 calc R U . . .
H6B H 0.5237 0.2422 0.3502 0.041 Uiso 1 1 calc R U . . .
C25 C 0.2029(3) 0.5217(3) 0.48918(15) 0.0332(7) Uani 1 1 d . . . . .
C22 C 0.5547(3) 0.3738(3) 0.60327(14) 0.0389(8) Uani 1 1 d . . . . .
H22A H 0.5609 0.4558 0.6119 0.047 Uiso 1 1 calc R U . . .
H22B H 0.6390 0.3447 0.5978 0.047 Uiso 1 1 calc R U . . .
C1 C 0.6642(3) 0.1406(3) 0.32082(13) 0.0323(7) Uani 1 1 d . . . . .
C10 C 0.8222(3) -0.0728(3) 0.49813(15) 0.0364(7) Uani 1 1 d . . . . .
C12 C 0.8186(3) 0.0815(3) 0.59008(15) 0.0391(8) Uani 1 1 d . . . . .
C30 C 0.1863(3) 0.6066(3) 0.53879(16) 0.0413(8) Uani 1 1 d . . . . .
H30A H 0.1148 0.6562 0.5292 0.050 Uiso 1 1 calc R U . . .
H30B H 0.1689 0.5644 0.5744 0.050 Uiso 1 1 calc R U . . .
C26 C 0.1203(3) 0.5244(3) 0.44141(17) 0.0425(8) Uani 1 1 d . . . . .
H26 H 0.0577 0.5807 0.4407 0.051 Uiso 1 1 calc R U . . .
C5 C 0.8735(3) 0.1828(4) 0.33954(16) 0.0467(9) Uani 1 1 d . . . . .
H5 H 0.9352 0.2222 0.3618 0.056 Uiso 1 1 calc R U . . .
C16 C 0.3855(4) 0.3738(4) 0.67661(14) 0.0479(10) Uani 1 1 d . . . . .
C29 C 0.2158(4) 0.2909(3) 0.34430(16) 0.0462(9) Uani 1 1 d . . . . .
H29A H 0.1471 0.3084 0.3170 0.069 Uiso 1 1 calc R U . . .
H29B H 0.2086 0.2124 0.3575 0.069 Uiso 1 1 calc R U . . .
H29C H 0.2940 0.3006 0.3254 0.069 Uiso 1 1 calc R U . . .
C21 C 0.4980(4) 0.3113(3) 0.65480(15) 0.0506(10) Uani 1 1 d . . . . .
H21A H 0.4733 0.2338 0.6427 0.061 Uiso 1 1 calc R U . . .
H21B H 0.5612 0.3045 0.6866 0.061 Uiso 1 1 calc R U . . .
C15 C 0.8349(4) -0.1585(3) 0.44916(18) 0.0475(9) Uani 1 1 d . . . . .
H15A H 0.9078 -0.2069 0.4580 0.057 Uiso 1 1 calc R U . . .
H15B H 0.7612 -0.2081 0.4474 0.057 Uiso 1 1 calc R U . . .
C2 C 0.6953(4) 0.0674(4) 0.27564(16) 0.0470(9) Uani 1 1 d . . . . .
H2A H 0.6328 0.0277 0.2541 0.056 Uiso 1 1 calc R U . . .
C11 C 0.9102(4) -0.0711(3) 0.54355(16) 0.0453(9) Uani 1 1 d . . . . .
H11 H 0.9742 -0.1260 0.5434 0.054 Uiso 1 1 calc R U . . .
C14 C 0.8215(4) 0.1656(4) 0.64034(17) 0.0577(11) Uani 1 1 d . . . . .
H14A H 0.8903 0.1469 0.6674 0.086 Uiso 1 1 calc R U . . .
H14B H 0.7438 0.1610 0.6602 0.086 Uiso 1 1 calc R U . . .
H14C H 0.8323 0.2427 0.6256 0.086 Uiso 1 1 calc R U . . .
C4 C 0.9102(4) 0.1126(4) 0.29527(18) 0.0549(10) Uani 1 1 d . . . . .
H4A H 0.9949 0.1050 0.2873 0.066 Uiso 1 1 calc R U . . .
C3 C 0.8204(4) 0.0540(4) 0.26290(18) 0.0599(12) Uani 1 1 d . . . . .
H3 H 0.8430 0.0055 0.2325 0.072 Uiso 1 1 calc R U . . .
C18 C 0.3063(5) 0.5399(5) 0.7135(2) 0.0665(12) Uani 1 1 d . . . . .
H18 H 0.3212 0.6133 0.7290 0.080 Uiso 1 1 calc R U . . .
N5 N 0.2664(6) 0.3234(6) 0.6733(2) 0.112(2) Uani 1 1 d . . . . .
C19 C 0.1847(6) 0.5014(6) 0.7089(3) 0.0894(19) Uani 1 1 d . . . . .
H19 H 0.1184 0.5487 0.7191 0.107 Uiso 1 1 calc R U . . .
C20 C 0.1639(6) 0.3935(8) 0.6891(3) 0.113(3) Uani 1 1 d . . . . .
H20 H 0.0823 0.3647 0.6858 0.136 Uiso 1 1 calc R U . . .

loop_
_atom_site_aniso_label
_atom_site_aniso_U_11
_atom_site_aniso_U_22
_atom_site_aniso_U_33
_atom_site_aniso_U_23
_atom_site_aniso_U_13
_atom_site_aniso_U_12
Cu1 0.0288(2) 0.0384(2) 0.0190(2) -0.00142(15) -0.00290(15) 0.00222(16)
O1 0.0418(13) 0.0470(14) 0.0238(11) 0.0000(10) -0.0035(10) 0.0074(11)
O2 0.0381(13) 0.0497(14) 0.0249(12) -0.0079(10) -0.0075(10) 0.0114(11)
O4 0.0482(16) 0.0532(16) 0.0402(14) -0.0054(12) -0.0005(12) -0.0039(12)
O3 0.0501(15) 0.0480(15) 0.0450(15) -0.0175(12) 0.0175(12) -0.0144(12)
N1 0.0296(13) 0.0339(14) 0.0205(12) -0.0019(10) -0.0013(10) -0.0047(11)
N2 0.0292(13) 0.0405(14) 0.0164(12) -0.0014(10) -0.0004(10) -0.0037(12)
N6 0.0322(15) 0.0520(17) 0.0364(16) -0.0036(14) -0.0087(12) 0.0053(13)
N3 0.0356(15) 0.0504(17) 0.0290(14) -0.0052(13) 0.0029(12) 0.0008(13)
N4 0.0387(17) 0.0581(19) 0.0333(16) 0.0085(14) -0.0075(13) 0.0064(14)
C24 0.0251(15) 0.0344(16) 0.0243(15) 0.0007(12) 0.0019(12) -0.0043(13)
C17 0.0354(17) 0.0369(17) 0.0286(16) -0.0011(14) -0.0002(14) -0.0025(14)
C23 0.0302(16) 0.0344(16) 0.0214(14) -0.0041(12) 0.0026(12) -0.0056(13)
C7 0.0293(16) 0.0367(17) 0.0274(16) -0.0055(13) -0.0045(13) -0.0007(13)
C8 0.0319(16) 0.0303(16) 0.0287(16) 0.0011(13) -0.0002(13) -0.0047(13)
C28 0.0256(15) 0.0359(16) 0.0250(15) 0.0023(12) -0.0013(12) -0.0017(13)
C13 0.0322(16) 0.0391(17) 0.0241(15) 0.0080(13) -0.0007(13) -0.0022(14)
C9 0.0300(16) 0.0373(17) 0.0278(16) 0.0073(13) -0.0003(13) -0.0030(13)
C27 0.0278(16) 0.0420(18) 0.0284(16) -0.0018(14) -0.0044(13) -0.0030(14)
C6 0.0333(17) 0.0472(19) 0.0220(15) -0.0028(14) -0.0048(13) 0.0063(15)
C25 0.0287(16) 0.0397(17) 0.0315(17) -0.0030(14) 0.0035(13) -0.0017(14)
C22 0.0395(19) 0.050(2) 0.0265(16) -0.0096(15) -0.0111(14) 0.0021(16)
C1 0.0347(17) 0.0405(18) 0.0214(15) 0.0014(13) -0.0014(13) 0.0041(14)
C10 0.0359(18) 0.0371(17) 0.0362(18) 0.0085(14) -0.0002(14) 0.0000(15)
C12 0.0381(19) 0.052(2) 0.0273(16) 0.0081(15) -0.0029(14) -0.0019(16)
C30 0.0344(18) 0.048(2) 0.0413(19) -0.0113(16) 0.0030(15) 0.0036(16)
C26 0.0342(18) 0.050(2) 0.043(2) -0.0053(17) -0.0044(15) 0.0090(16)
C5 0.0348(19) 0.067(2) 0.039(2) -0.0019(19) 0.0007(15) -0.0031(18)
C16 0.063(3) 0.063(2) 0.0170(16) 0.0041(16) -0.0010(16) -0.015(2)
C29 0.045(2) 0.059(2) 0.0329(18) -0.0094(17) -0.0158(16) 0.0104(18)
C21 0.079(3) 0.049(2) 0.0233(17) -0.0008(16) -0.0089(17) 0.003(2)
C15 0.047(2) 0.0386(19) 0.057(2) 0.0008(17) -0.0022(18) 0.0077(17)
C2 0.048(2) 0.060(2) 0.0326(18) -0.0121(17) -0.0025(16) 0.0038(18)
C11 0.041(2) 0.052(2) 0.043(2) 0.0113(17) -0.0030(16) 0.0102(17)
C14 0.056(2) 0.081(3) 0.035(2) -0.008(2) -0.0186(18) 0.012(2)
C4 0.040(2) 0.081(3) 0.044(2) -0.003(2) 0.0102(17) 0.010(2)
C3 0.057(3) 0.083(3) 0.041(2) -0.017(2) 0.0111(19) 0.016(2)
C18 0.080(3) 0.072(3) 0.049(3) 0.008(2) 0.014(2) 0.001(3)
N5 0.128(5) 0.158(5) 0.050(3) -0.026(3) 0.022(3) -0.070(4)
C19 0.068(4) 0.145(6) 0.057(3) 0.004(3) 0.023(3) 0.009(4)
C20 0.067(4) 0.216(9) 0.060(3) -0.034(5) 0.034(3) -0.050(5)

loop_
_atom_type_symbol
_atom_type_description
_atom_type_scat_dispersion_real
_atom_type_scat_dispersion_imag
_atom_type_scat_source
C C 0.0033 0.0016 'International Tables Vol C Tables 4.2.6.8 and 6.1.1.4'
H H 0.0000 0.0000 'International Tables Vol C Tables 4.2.6.8 and 6.1.1.4'
N N 0.0061 0.0033 'International Tables Vol C Tables 4.2.6.8 and 6.1.1.4'
O O 0.0106 0.0060 'International Tables Vol C Tables 4.2.6.8 and 6.1.1.4'
Cl Cl 0.1484 0.1585 'International Tables Vol C Tables 4.2.6.8 and 6.1.1.4'
Cu Cu 0.3201 1.2651 'International Tables Vol C Tables 4.2.6.8 and 6.1.1.4'

loop_
_geom_angle_atom_site_label_1
_geom_angle_atom_site_label_2
_geom_angle_atom_site_label_3
_geom_angle
_geom_angle_site_symmetry_1
_geom_angle_site_symmetry_3
_geom_angle_publ_flag
O2 Cu1 O1 171.39(11) . . ?
O2 Cu1 N2 90.82(10) . . ?
O1 Cu1 N2 89.57(10) . . ?
O2 Cu1 N1 88.21(10) . . ?
O1 Cu1 N1 90.92(10) . . ?
N2 Cu1 N1 176.66(10) . . ?
C13 O1 Cu1 128.0(2) . . ?
C28 O2 Cu1 130.3(2) . . ?
C15 O4 H2 109.5 . . ?
C30 O3 H4 109.5 . . ?
C8 N1 C7 115.1(3) . . ?
C8 N1 Cu1 123.9(2) . . ?
C7 N1 Cu1 121.0(2) . . ?
C23 N2 C22 114.8(3) . . ?
C23 N2 Cu1 125.1(2) . . ?
C22 N2 Cu1 119.9(2) . . ?
C27 N6 C26 118.1(3) . . ?
C1 N3 C5 118.6(3) . . ?
C12 N4 C11 118.5(3) . . ?
C28 C24 C25 118.7(3) . . ?
C28 C24 C23 121.7(3) . . ?
C25 C24 C23 119.7(3) . . ?
C18 C17 C16 119.1(4) . . ?
C18 C17 H17 120.5 . . ?
C16 C17 H17 120.5 . . ?
N2 C23 C24 126.8(3) . . ?
N2 C23 H23 116.6 . . ?
C24 C23 H23 116.6 . . ?
N1 C7 C6 111.5(2) . . ?
N1 C7 H7A 109.3 . . ?
C6 C7 H7A 109.3 . . ?
N1 C7 H7B 109.3 . . ?
C6 C7 H7B 109.3 . . ?
H7A C7 H7B 108.0 . . ?
N1 C8 C9 127.1(3) . . ?
N1 C8 H8 116.4 . . ?
C9 C8 H8 116.4 . . ?
O2 C28 C24 124.9(3) . . ?
O2 C28 C27 117.7(3) . . ?
C24 C28 C27 117.4(3) . . ?
O1 C13 C9 124.3(3) . . ?
O1 C13 C12 118.1(3) . . ?
C9 C13 C12 117.6(3) . . ?
C13 C9 C8 122.2(3) . . ?
C13 C9 C10 118.8(3) . . ?
C8 C9 C10 119.0(3) . . ?
N6 C27 C28 123.2(3) . . ?
N6 C27 C29 117.8(3) . . ?
C28 C27 C29 119.0(3) . . ?
C1 C6 C7 114.5(3) . . ?
C1 C6 H6A 108.6 . . ?
C7 C6 H6A 108.6 . . ?
C1 C6 H6B 108.6 . . ?
C7 C6 H6B 108.6 . . ?
H6A C6 H6B 107.6 . . ?
C26 C25 C24 118.1(3) . . ?
C26 C25 C30 119.2(3) . . ?
C24 C25 C30 122.7(3) . . ?
N2 C22 C21 111.0(3) . . ?
N2 C22 H22A 109.4 . . ?
C21 C22 H22A 109.4 . . ?
N2 C22 H22B 109.4 . . ?
C21 C22 H22B 109.4 . . ?
H22A C22 H22B 108.0 . . ?
N3 C1 C2 121.2(3) . . ?
N3 C1 C6 116.3(3) . . ?
C2 C1 C6 122.5(3) . . ?
C11 C10 C9 117.9(3) . . ?
C11 C10 C15 119.5(3) . . ?
C9 C10 C15 122.6(3) . . ?
N4 C12 C13 122.8(3) . . ?
N4 C12 C14 117.5(3) . . ?
C13 C12 C14 119.7(3) . . ?
O3 C30 C25 111.5(3) . . ?
O3 C30 H30A 109.3 . . ?
C25 C30 H30A 109.3 . . ?
O3 C30 H30B 109.3 . . ?
C25 C30 H30B 109.3 . . ?
H30A C30 H30B 108.0 . . ?
N6 C26 C25 124.6(3) . . ?
N6 C26 H26 117.7 . . ?
C25 C26 H26 117.7 . . ?
N3 C5 C4 123.1(4) . . ?
N3 C5 H5 118.5 . . ?
C4 C5 H5 118.5 . . ?
C17 C16 N5 121.8(5) . . ?
C17 C16 C21 117.0(4) . . ?
N5 C16 C21 121.1(4) . . ?
C27 C29 H29A 109.5 . . ?
C27 C29 H29B 109.5 . . ?
H29A C29 H29B 109.5 . . ?
C27 C29 H29C 109.5 . . ?
H29A C29 H29C 109.5 . . ?
H29B C29 H29C 109.5 . . ?
C16 C21 C22 112.0(3) . . ?
C16 C21 H21A 109.2 . . ?
C22 C21 H21A 109.2 . . ?
C16 C21 H21B 109.2 . . ?
C22 C21 H21B 109.2 . . ?
H21A C21 H21B 107.9 . . ?
O4 C15 C10 113.6(3) . . ?
O4 C15 H15A 108.8 . . ?
C10 C15 H15A 108.8 . . ?
O4 C15 H15B 108.8 . . ?
C10 C15 H15B 108.8 . . ?
H15A C15 H15B 107.7 . . ?
C3 C2 C1 119.2(4) . . ?
C3 C2 H2A 120.4 . . ?
C1 C2 H2A 120.4 . . ?
N4 C11 C10 124.4(3) . . ?
N4 C11 H11 117.8 . . ?
C10 C11 H11 117.8 . . ?
C12 C14 H14A 109.5 . . ?
C12 C14 H14B 109.5 . . ?
H14A C14 H14B 109.5 . . ?
C12 C14 H14C 109.5 . . ?
H14A C14 H14C 109.5 . . ?
H14B C14 H14C 109.5 . . ?
C3 C4 C5 118.7(4) . . ?
C3 C4 H4A 120.7 . . ?
C5 C4 H4A 120.7 . . ?
C4 C3 C2 119.3(4) . . ?
C4 C3 H3 120.3 . . ?
C2 C3 H3 120.3 . . ?
C17 C18 C19 123.9(5) . . ?
C17 C18 H18 118.1 . . ?
C19 C18 H18 118.1 . . ?
C16 N5 C20 117.0(5) . . ?
C18 C19 C20 118.1(6) . . ?
C18 C19 H19 121.0 . . ?
C20 C19 H19 121.0 . . ?
C19 C20 N5 120.0(6) . . ?
C19 C20 H20 120.0 . . ?
N5 C20 H20 120.0 . . ?

loop_
_geom_bond_atom_site_label_1
_geom_bond_atom_site_label_2
_geom_bond_distance
_geom_bond_site_symmetry_2
_geom_bond_publ_flag
Cu1 O2 1.906(2) . ?
Cu1 O1 1.910(2) . ?
Cu1 N2 2.011(3) . ?
Cu1 N1 2.030(3) . ?
O1 C13 1.303(4) . ?
O2 C28 1.294(4) . ?
O4 C15 1.418(5) . ?
O4 H2 0.8200 . ?
O3 C30 1.413(4) . ?
O3 H4 0.8200 . ?
N1 C8 1.282(4) . ?
N1 C7 1.468(4) . ?
N2 C23 1.285(4) . ?
N2 C22 1.470(4) . ?
N6 C27 1.318(4) . ?
N6 C26 1.350(5) . ?
N3 C1 1.337(4) . ?
N3 C5 1.338(5) . ?
N4 C12 1.320(5) . ?
N4 C11 1.351(5) . ?
C24 C28 1.402(4) . ?
C24 C25 1.424(4) . ?
C24 C23 1.446(4) . ?
C17 C18 1.319(6) . ?
C17 C16 1.315(5) . ?
C17 H17 0.9300 . ?
C23 H23 0.9300 . ?
C7 C6 1.522(5) . ?
C7 H7A 0.9700 . ?
C7 H7B 0.9700 . ?
C8 C9 1.439(4) . ?
C8 H8 0.9300 . ?
C28 C27 1.441(4) . ?
C13 C9 1.403(5) . ?
C13 C12 1.430(4) . ?
C9 C10 1.423(5) . ?
C27 C29 1.502(5) . ?
C6 C1 1.507(4) . ?
C6 H6A 0.9700 . ?
C6 H6B 0.9700 . ?
C25 C26 1.370(5) . ?
C25 C30 1.513(5) . ?
C22 C21 1.524(5) . ?
C22 H22A 0.9700 . ?
C22 H22B 0.9700 . ?
C1 C2 1.383(5) . ?
C10 C11 1.365(5) . ?
C10 C15 1.502(5) . ?
C12 C14 1.501(5) . ?
C30 H30A 0.9700 . ?
C30 H30B 0.9700 . ?
C26 H26 0.9300 . ?
C5 C4 1.364(5) . ?
C5 H5 0.9300 . ?
C16 N5 1.392(6) . ?
C16 C21 1.500(6) . ?
C29 H29A 0.9600 . ?
C29 H29B 0.9600 . ?
C29 H29C 0.9600 . ?
C21 H21A 0.9700 . ?
C21 H21B 0.9700 . ?
C15 H15A 0.9700 . ?
C15 H15B 0.9700 . ?
C2 C3 1.381(6) . ?
C2 H2A 0.9300 . ?
C11 H11 0.9300 . ?
C14 H14A 0.9600 . ?
C14 H14B 0.9600 . ?
C14 H14C 0.9600 . ?
C4 C3 1.362(6) . ?
C4 H4A 0.9300 . ?
C3 H3 0.9300 . ?
C18 C19 1.367(8) . ?
C18 H18 0.9300 . ?
N5 C20 1.417(9) . ?
C19 C20 1.340(9) . ?
C19 H19 0.9300 . ?
C20 H20 0.9300 . ?
